data_7706067
loop_
_publ_author_name
'Yin, Kuan'
'Hua, Linyan'
'Qu, Liye'
'Yao, Quanyou'
'Wang, Yaorong'
'Yuan, Dan'
'You, Hongpeng'
'Yao, Yingming'

_publ_section_title
;
 Heterobimetallic rare earth metal-zinc catalysts for reactions of
 epoxides and CO<sub>2</sub> under ambient conditions.
;
_journal_issue 4
_journal_name_full 'Dalton transactions (Cambridge, England : 2003)'
_journal_page_first 1453
_journal_page_last 1464
_journal_paper_doi 10.1039/d0dt03772a
_journal_volume 50
_journal_year 2021
_chemical_formula_moiety 'C68 H104 N2 O8 Y2, 3(C7 H8)'
_chemical_formula_sum 'C89 H128 N2 O8 Y2'
_chemical_formula_weight 1531.75
_space_group_crystal_system triclinic
_space_group_IT_number 2
_space_group_name_Hall '-P 1'
_space_group_name_H-M_alt 'P -1'
_atom_sites_solution_hydrogens geom
_atom_sites_solution_primary iterative
_audit_creation_date 2020-12-02
_audit_creation_method
;
Olex2 1.2
(compiled 2018.05.29 svn.r3508 for OlexSys, GUI svn.r5506)
;
_audit_update_record
;
2020-12-07 deposited with the CCDC.	2020-12-15 downloaded from the CCDC.
;
_cell_angle_alpha 65.375(5)
_cell_angle_beta 80.978(5)
_cell_angle_gamma 77.304(5)
_cell_formula_units_Z 1
_cell_length_a 9.8400(16)
_cell_length_b 15.103(3)
_cell_length_c 15.585(3)
_cell_measurement_reflns_used 9834
_cell_measurement_temperature 100(2)
_cell_measurement_theta_max 26.86
_cell_measurement_theta_min 2.37
_cell_volume 2048.5(7)
_computing_cell_refinement 'Bruker SAINT'
_computing_data_collection 'Bruker APEX2'
_computing_data_reduction 'Bruker SAINT'
_computing_molecular_graphics 'Olex2 (Dolomanov et al., 2009)'
_computing_publication_material 'Olex2 (Dolomanov et al., 2009)'
_computing_structure_refinement 'ShelXL (Sheldrick, 2015)'
_computing_structure_solution 'olex2.solve (Bourhis et al., 2015)'
_diffrn_ambient_temperature 99.99
_diffrn_measured_fraction_theta_full 0.999
_diffrn_measured_fraction_theta_max 0.999
_diffrn_measurement_device_type 'Bruker APEX-II CCD'
_diffrn_measurement_method '\f and \w scans'
_diffrn_radiation_type MoK\a
_diffrn_radiation_wavelength 0.71073
_diffrn_reflns_av_R_equivalents 0.1021
_diffrn_reflns_av_unetI/netI 0.0615
_diffrn_reflns_Laue_measured_fraction_full 0.999
_diffrn_reflns_Laue_measured_fraction_max 0.999
_diffrn_reflns_limit_h_max 12
_diffrn_reflns_limit_h_min -12
_diffrn_reflns_limit_k_max 18
_diffrn_reflns_limit_k_min -18
_diffrn_reflns_limit_l_max 19
_diffrn_reflns_limit_l_min -19
_diffrn_reflns_number 61436
_diffrn_reflns_point_group_measured_fraction_full 0.999
_diffrn_reflns_point_group_measured_fraction_max 0.999
_diffrn_reflns_theta_full 25.242
_diffrn_reflns_theta_max 26.371
_diffrn_reflns_theta_min 2.366
_exptl_absorpt_coefficient_mu 1.465
_exptl_absorpt_correction_T_max 0.7994
_exptl_absorpt_correction_T_min 0.6677
_exptl_absorpt_correction_type multi-scan
_exptl_absorpt_process_details none
_exptl_crystal_colour 'clear light colourless'
_exptl_crystal_colour_lustre clear
_exptl_crystal_colour_modifier light
_exptl_crystal_colour_primary colourless
_exptl_crystal_density_diffrn 1.242
_exptl_crystal_density_method 'not measured'
_exptl_crystal_description block
_exptl_crystal_F_000 818
_exptl_crystal_size_max 0.3
_exptl_crystal_size_mid 0.18
_exptl_crystal_size_min 0.16
_refine_diff_density_max 1.259
_refine_diff_density_min -1.464
_refine_diff_density_rms 0.085
_refine_ls_extinction_method none
_refine_ls_goodness_of_fit_ref 1.041
_refine_ls_hydrogen_treatment constr
_refine_ls_matrix_type full
_refine_ls_number_parameters 448
_refine_ls_number_reflns 8384
_refine_ls_number_restraints 7
_refine_ls_restrained_S_all 1.051
_refine_ls_R_factor_all 0.0665
_refine_ls_R_factor_gt 0.0501
_refine_ls_shift/su_max 0.001
_refine_ls_shift/su_mean 0.000
_refine_ls_structure_factor_coef Fsqd
_refine_ls_weighting_details 'w=1/[\s^2^(Fo^2^)+(0.0597P)^2^+2.9915P] where P=(Fo^2^+2Fc^2^)/3'
_refine_ls_weighting_scheme calc
_refine_ls_wR_factor_gt 0.1231
_refine_ls_wR_factor_ref 0.1306
_reflns_Friedel_coverage 0.000
_reflns_number_gt 6909
_reflns_number_total 8384
_reflns_threshold_expression 'I > 2\s(I)'
_cod_data_source_file d0dt03772a2.cif
_cod_data_source_block mo_b171011fhly21_0m
_cod_depositor_comments 'Adding full bibliography for 7706065--7706075.cif.'
_cod_original_cell_volume 2048.4(6)
_cod_database_code 7706067
_shelx_shelxl_version_number 2016/4
_shelx_space_group_comment
;
The symmetry employed for this shelxl refinement is uniquely defined
by the following loop, which should always be used as a source of
symmetry information in preference to the above space-group names.
They are only intended as comments.
;
_shelx_estimated_absorpt_t_max 0.799
_shelx_estimated_absorpt_t_min 0.668
_exptl_absorpt_special_details none
_olex2_refinement_description
;
1. Fixed Uiso
 At 1.2 times of:
  All C(H) groups, All C(H,H) groups
 At 1.5 times of:
  All C(H,H,H) groups
2. Restrained distances
 C48-C44
 1.51 with sigma of 0.02
 C44-C48
 1.7 with sigma of 0.02
 C48-C43 \\sim C48-C45
 with sigma of 0.02
3. Restrained planarity
 C42, C43, C44, C45, C46, C47, C48
 with sigma of 0.01
4. Uiso/Uaniso restraints and constraints
Uiso(C42) = Uiso(C43) = Uiso(C44) = Uiso(C45) = Uiso(C46) = Uiso(C47) =
Uiso(C48)
5. Others
 Fixed Sof: C42(0.5) H42(0.5) C43(0.5) H43(0.5) C44(0.5) C45(0.5) H45(0.5)
 C46(0.5) H46(0.5) C47(0.5) H47(0.5) C48(0.5) H48A(0.5) H48B(0.5) H48C(0.5)
6.a Secondary CH2 refined with riding coordinates:
 C1(H,HA), C2(HB,HC), C3(HD,HE), C4(HF,HG), C11(HJ,HK), C26(H5AA,H6AA)
6.b Aromatic/amide H refined with riding coordinates:
 C7(HH), C9(HI), C22(H3AA), C24(H4AA), C36(H5CA), C37(H6CA), C38(H7CA),
 C39(H8CA), C40(H9CA), C42(H42), C43(H43), C45(H45), C46(H46), C47(H47)
6.c Fitted hexagon refined as free rotating group:
 C42(C43,C44,C45,C46,C47)
6.d Idealised Me refined as rotating group:
 C13(HL,HM,HN), C14(HO,HP,HQ), C15(HR,HS,HT), C17(HU,HV,HW), C18(HX,HY,HZ),
 C19(H0AA,H1AA,H2AA), C28(H7AA,H8AA,H9AA), C29(H0BA,H1BA,H2BA), C30(H3BA,H4BA,
 H5BA), C32(H6BA,H7BA,H8BA), C33(H9BA,H0CA,H1CA), C34(H2CA,H3CA,H4CA), C41(H0DA,
 H1DA,H2DA), C48(H48A,H48B,H48C)
;
_olex2_submission_special_instructions 'No special instructions were received'

loop_
_space_group_symop_operation_xyz
'x, y, z'
'-x, -y, -z'

loop_
_atom_site_label
_atom_site_type_symbol
_atom_site_fract_x
_atom_site_fract_y
_atom_site_fract_z
_atom_site_U_iso_or_equiv
_atom_site_adp_type
_atom_site_occupancy
_atom_site_site_symmetry_order
_atom_site_calc_flag
_atom_site_refinement_flags_posn
_atom_site_refinement_flags_adp
_atom_site_refinement_flags_occupancy
_atom_site_disorder_assembly
_atom_site_disorder_group
Y1 Y 0.61531(3) 0.09260(2) 0.47632(2) 0.01391(10) Uani 1 1 d . . . . .
N1 N 0.8024(3) 0.20322(18) 0.41351(18) 0.0155(5) Uani 1 1 d . . . . .
O1 O 0.7126(2) 0.05774(16) 0.60267(16) 0.0196(5) Uani 1 1 d . . . . .
O2 O 0.4999(2) 0.23779(16) 0.40821(16) 0.0208(5) Uani 1 1 d . . . . .
O3 O 0.7877(2) 0.05597(16) 0.36451(16) 0.0200(5) Uani 1 1 d . . . . .
O4 O 0.5894(2) -0.04361(15) 0.45566(16) 0.0170(5) Uani 1 1 d . . . . .
C1 C 0.8568(3) 0.2102(2) 0.3179(2) 0.0179(7) Uani 1 1 d . . . . .
H H 0.938840 0.244087 0.298143 0.021 Uiso 1 1 calc R . . . .
HA H 0.784344 0.250690 0.273013 0.021 Uiso 1 1 calc R . . . .
C2 C 0.8987(3) 0.1104(2) 0.3131(2) 0.0188(7) Uani 1 1 d . . . . .
HB H 0.909999 0.117249 0.246509 0.023 Uiso 1 1 calc R . . . .
HC H 0.988153 0.076081 0.342412 0.023 Uiso 1 1 calc R . . . .
C3 C 0.7764(3) -0.0218(2) 0.3361(2) 0.0193(7) Uani 1 1 d . . . . .
HD H 0.869905 -0.053368 0.319105 0.023 Uiso 1 1 calc R . . . .
HE H 0.719240 0.004840 0.280945 0.023 Uiso 1 1 calc R . . . .
C4 C 0.7068(3) -0.0947(2) 0.4209(2) 0.0193(7) Uani 1 1 d . . . . .
HF H 0.677556 -0.142926 0.402913 0.023 Uiso 1 1 calc R . . . .
HG H 0.773382 -0.131435 0.470750 0.023 Uiso 1 1 calc R . . . .
C5 C 0.7838(3) 0.1009(2) 0.6371(2) 0.0176(7) Uani 1 1 d . . . . .
C6 C 0.7647(3) 0.0910(2) 0.7326(2) 0.0177(7) Uani 1 1 d . . . . .
C7 C 0.8392(3) 0.1439(2) 0.7583(2) 0.0189(7) Uani 1 1 d . . . . .
HH H 0.827207 0.137416 0.822176 0.023 Uiso 1 1 calc R . . . .
C8 C 0.9302(3) 0.2057(2) 0.6962(2) 0.0187(7) Uani 1 1 d . . . . .
C9 C 0.9498(3) 0.2111(2) 0.6044(2) 0.0176(7) Uani 1 1 d . . . . .
HI H 1.011367 0.252117 0.560289 0.021 Uiso 1 1 calc R . . . .
C10 C 0.8818(3) 0.1581(2) 0.5751(2) 0.0165(6) Uani 1 1 d . . . . .
C11 C 0.9184(3) 0.1570(2) 0.4783(2) 0.0177(7) Uani 1 1 d . . . . .
HJ H 0.998380 0.192143 0.448496 0.021 Uiso 1 1 calc R . . . .
HK H 0.949180 0.087602 0.485226 0.021 Uiso 1 1 calc R . . . .
C12 C 0.6655(4) 0.0257(2) 0.8051(2) 0.0215(7) Uani 1 1 d . . . . .
C13 C 0.5151(4) 0.0699(3) 0.7770(3) 0.0334(9) Uani 1 1 d . . . . .
HL H 0.507281 0.072930 0.713918 0.050 Uiso 1 1 calc GR . . . .
HM H 0.490850 0.136712 0.776277 0.050 Uiso 1 1 calc GR . . . .
HN H 0.451218 0.028306 0.822951 0.050 Uiso 1 1 calc GR . . . .
C14 C 0.7034(4) -0.0789(3) 0.8077(3) 0.0320(9) Uani 1 1 d . . . . .
HO H 0.695389 -0.076862 0.745033 0.048 Uiso 1 1 calc GR . . . .
HP H 0.639543 -0.120152 0.854183 0.048 Uiso 1 1 calc GR . . . .
HQ H 0.799512 -0.106818 0.825697 0.048 Uiso 1 1 calc GR . . . .
C15 C 0.6718(4) 0.0179(3) 0.9058(2) 0.0270(8) Uani 1 1 d . . . . .
HR H 0.607977 -0.025496 0.949287 0.041 Uiso 1 1 calc GR . . . .
HS H 0.644103 0.083742 0.907085 0.041 Uiso 1 1 calc GR . . . .
HT H 0.767274 -0.009617 0.925232 0.041 Uiso 1 1 calc GR . . . .
C16 C 1.0091(3) 0.2598(2) 0.7323(2) 0.0211(7) Uani 1 1 d . . . . .
C17 C 1.1170(4) 0.1830(3) 0.7992(3) 0.0288(8) Uani 1 1 d . . . . .
HU H 1.165258 0.216074 0.824588 0.043 Uiso 1 1 calc GR . . . .
HV H 1.185117 0.149859 0.764290 0.043 Uiso 1 1 calc GR . . . .
HW H 1.069441 0.133929 0.851429 0.043 Uiso 1 1 calc GR . . . .
C18 C 0.9069(4) 0.3140(3) 0.7866(3) 0.0273(8) Uani 1 1 d . . . . .
HX H 0.958230 0.347534 0.809570 0.041 Uiso 1 1 calc GR . . . .
HY H 0.859792 0.266252 0.840445 0.041 Uiso 1 1 calc GR . . . .
HZ H 0.837313 0.362925 0.744427 0.041 Uiso 1 1 calc GR . . . .
C19 C 1.0855(4) 0.3344(3) 0.6511(3) 0.0356(9) Uani 1 1 d . . . . .
H0AA H 1.018527 0.381850 0.605948 0.053 Uiso 1 1 calc GR . . . .
H1AA H 1.156527 0.299668 0.619070 0.053 Uiso 1 1 calc GR . . . .
H2AA H 1.130488 0.369597 0.676052 0.053 Uiso 1 1 calc GR . . . .
C20 C 0.5181(3) 0.3267(2) 0.3421(2) 0.0182(7) Uani 1 1 d . . . . .
C21 C 0.4179(3) 0.3869(2) 0.2756(2) 0.0175(7) Uani 1 1 d . . . . .
C22 C 0.4490(3) 0.4760(2) 0.2059(2) 0.0179(7) Uani 1 1 d . . . . .
H3AA H 0.383033 0.515272 0.160307 0.021 Uiso 1 1 calc R . . . .
C23 C 0.5731(3) 0.5106(2) 0.1996(2) 0.0186(7) Uani 1 1 d . . . . .
C24 C 0.6660(3) 0.4525(2) 0.2680(2) 0.0187(7) Uani 1 1 d . . . . .
H4AA H 0.749531 0.474789 0.266961 0.022 Uiso 1 1 calc R . . . .
C25 C 0.6403(3) 0.3623(2) 0.3383(2) 0.0182(7) Uani 1 1 d . . . . .
C26 C 0.7433(3) 0.3033(2) 0.4120(2) 0.0177(7) Uani 1 1 d . . . . .
H5AA H 0.820680 0.340187 0.400046 0.021 Uiso 1 1 calc R . . . .
H6AA H 0.696633 0.296313 0.474993 0.021 Uiso 1 1 calc R . . . .
C27 C 0.2755(3) 0.3573(2) 0.2835(2) 0.0195(7) Uani 1 1 d . . . . .
C28 C 0.2922(4) 0.2546(2) 0.2812(3) 0.0262(8) Uani 1 1 d . . . . .
H7AA H 0.348994 0.253873 0.223833 0.039 Uiso 1 1 calc GR . . . .
H8AA H 0.199908 0.240086 0.281117 0.039 Uiso 1 1 calc GR . . . .
H9AA H 0.338188 0.204563 0.337070 0.039 Uiso 1 1 calc GR . . . .
C29 C 0.1846(4) 0.4297(2) 0.2029(3) 0.0242(7) Uani 1 1 d . . . . .
H0BA H 0.170156 0.496132 0.202588 0.036 Uiso 1 1 calc GR . . . .
H1BA H 0.094148 0.408639 0.212274 0.036 Uiso 1 1 calc GR . . . .
H2BA H 0.231554 0.430625 0.142287 0.036 Uiso 1 1 calc GR . . . .
C30 C 0.1971(4) 0.3570(3) 0.3773(3) 0.0248(8) Uani 1 1 d . . . . .
H3BA H 0.253061 0.311251 0.430162 0.037 Uiso 1 1 calc GR . . . .
H4BA H 0.107071 0.335801 0.385041 0.037 Uiso 1 1 calc GR . . . .
H5BA H 0.181247 0.423768 0.376324 0.037 Uiso 1 1 calc GR . . . .
C31 C 0.6003(4) 0.6090(2) 0.1199(2) 0.0223(7) Uani 1 1 d . . . . .
C32 C 0.6097(4) 0.6011(3) 0.0242(2) 0.0298(8) Uani 1 1 d . . . . .
H6BA H 0.686041 0.547816 0.022189 0.045 Uiso 1 1 calc GR . . . .
H7BA H 0.627547 0.663760 -0.026763 0.045 Uiso 1 1 calc GR . . . .
H8BA H 0.521443 0.586614 0.015868 0.045 Uiso 1 1 calc GR . . . .
C33 C 0.4799(4) 0.6927(3) 0.1218(3) 0.0340(9) Uani 1 1 d . . . . .
H9BA H 0.392778 0.679234 0.110518 0.051 Uiso 1 1 calc GR . . . .
H0CA H 0.499916 0.755583 0.072395 0.051 Uiso 1 1 calc GR . . . .
H1CA H 0.470212 0.696475 0.183809 0.051 Uiso 1 1 calc GR . . . .
C34 C 0.7363(4) 0.6360(3) 0.1293(3) 0.0370(10) Uani 1 1 d . . . . .
H2CA H 0.731694 0.641748 0.190082 0.055 Uiso 1 1 calc GR . . . .
H3CA H 0.749840 0.699242 0.077584 0.055 Uiso 1 1 calc GR . . . .
H4CA H 0.814667 0.584361 0.126227 0.055 Uiso 1 1 calc GR . . . .
C35 C 0.8776(4) 0.2853(3) 0.0651(2) 0.0298(8) Uani 1 1 d . . . . .
C36 C 0.7384(4) 0.2802(3) 0.0953(3) 0.0349(9) Uani 1 1 d . . . . .
H5CA H 0.681311 0.331721 0.110976 0.042 Uiso 1 1 calc R . . . .
C37 C 0.6816(4) 0.2008(3) 0.1030(3) 0.0415(11) Uani 1 1 d . . . . .
H6CA H 0.585990 0.198170 0.123879 0.050 Uiso 1 1 calc R . . . .
C38 C 0.7633(5) 0.1253(3) 0.0804(3) 0.0410(10) Uani 1 1 d . . . . .
H7CA H 0.724282 0.070756 0.085927 0.049 Uiso 1 1 calc R . . . .
C39 C 0.9019(5) 0.1298(3) 0.0498(3) 0.0403(10) Uani 1 1 d . . . . .
H8CA H 0.958566 0.078535 0.033581 0.048 Uiso 1 1 calc R . . . .
C40 C 0.9584(4) 0.2093(3) 0.0426(3) 0.0326(9) Uani 1 1 d . . . . .
H9CA H 1.054160 0.211656 0.021951 0.039 Uiso 1 1 calc R . . . .
C41 C 0.9399(5) 0.3711(3) 0.0573(3) 0.0394(10) Uani 1 1 d . . . . .
H0DA H 0.931822 0.422640 -0.006838 0.059 Uiso 1 1 calc GR . . . .
H1DA H 1.038620 0.348645 0.070376 0.059 Uiso 1 1 calc GR . . . .
H2DA H 0.889780 0.397809 0.103170 0.059 Uiso 1 1 calc GR . . . .
C42 C 0.3661(12) 0.4965(8) 0.4779(9) 0.119(2) Uiso 0.5 1 d . . P A -1
H42 H 0.283770 0.474723 0.475480 0.142 Uiso 0.5 1 calc R . P A -1
C43 C 0.3913(11) 0.5897(7) 0.4150(7) 0.119(2) Uiso 0.5 1 d DG . P A -1
H43 H 0.326228 0.631683 0.369642 0.142 Uiso 0.5 1 calc R . P A -1
C44 C 0.5118(12) 0.6215(6) 0.4185(7) 0.119(2) Uiso 0.5 1 d DG . P A -1
C45 C 0.6071(11) 0.5601(8) 0.4849(8) 0.119(2) Uiso 0.5 1 d DG . P A -1
H45 H 0.689427 0.581815 0.487350 0.142 Uiso 0.5 1 calc R . P A -1
C46 C 0.5819(13) 0.4668(8) 0.5478(8) 0.119(2) Uiso 0.5 1 d G . P A -1
H46 H 0.646971 0.424854 0.593190 0.142 Uiso 0.5 1 calc R . P A -1
C47 C 0.4614(15) 0.4350(7) 0.5443(9) 0.119(2) Uiso 0.5 1 d G . P A -1
H47 H 0.444144 0.371307 0.587256 0.142 Uiso 0.5 1 calc R . P A -1
C48 C 0.5375(15) 0.7188(9) 0.3533(9) 0.119(2) Uiso 0.5 1 d D . P A -1
H48A H 0.607701 0.712794 0.303043 0.178 Uiso 0.5 1 calc GR . P A -1
H48B H 0.571782 0.750445 0.387302 0.178 Uiso 0.5 1 calc GR . P A -1
H48C H 0.450513 0.759134 0.325327 0.178 Uiso 0.5 1 calc GR . P A -1

loop_
_atom_site_aniso_label
_atom_site_aniso_U_11
_atom_site_aniso_U_22
_atom_site_aniso_U_33
_atom_site_aniso_U_23
_atom_site_aniso_U_13
_atom_site_aniso_U_12
Y1 0.01370(16) 0.01195(15) 0.01583(16) -0.00434(11) -0.00241(11) -0.00315(10)
N1 0.0165(13) 0.0125(12) 0.0156(13) -0.0029(11) -0.0025(11) -0.0034(10)
O1 0.0217(12) 0.0199(11) 0.0187(12) -0.0061(10) -0.0025(9) -0.0092(9)
O2 0.0184(12) 0.0149(11) 0.0237(12) -0.0015(10) -0.0031(9) -0.0036(9)
O3 0.0212(12) 0.0190(11) 0.0225(12) -0.0106(10) 0.0052(10) -0.0090(9)
O4 0.0161(11) 0.0136(10) 0.0231(12) -0.0090(9) -0.0009(9) -0.0032(8)
C1 0.0194(16) 0.0172(15) 0.0162(16) -0.0040(13) -0.0023(13) -0.0061(13)
C2 0.0162(16) 0.0202(16) 0.0188(17) -0.0060(14) 0.0016(13) -0.0066(13)
C3 0.0209(17) 0.0161(15) 0.0216(17) -0.0084(14) -0.0025(13) -0.0017(13)
C4 0.0181(16) 0.0158(15) 0.0235(18) -0.0081(14) -0.0027(13) -0.0003(12)
C5 0.0157(16) 0.0147(15) 0.0201(17) -0.0044(13) -0.0040(13) -0.0010(12)
C6 0.0162(16) 0.0164(15) 0.0190(17) -0.0058(13) -0.0037(13) -0.0008(12)
C7 0.0203(17) 0.0185(16) 0.0188(17) -0.0085(13) -0.0033(13) -0.0016(13)
C8 0.0172(16) 0.0162(15) 0.0236(17) -0.0092(14) -0.0036(13) -0.0008(12)
C9 0.0140(15) 0.0131(14) 0.0239(18) -0.0050(13) -0.0029(13) -0.0026(12)
C10 0.0142(15) 0.0157(15) 0.0177(16) -0.0042(13) -0.0057(12) -0.0008(12)
C11 0.0155(16) 0.0183(15) 0.0179(16) -0.0045(13) -0.0036(13) -0.0040(12)
C12 0.0241(18) 0.0216(17) 0.0193(17) -0.0069(14) -0.0004(14) -0.0082(14)
C13 0.026(2) 0.043(2) 0.032(2) -0.0138(18) -0.0008(16) -0.0111(17)
C14 0.047(2) 0.0235(18) 0.026(2) -0.0076(16) 0.0030(17) -0.0164(17)
C15 0.029(2) 0.0314(19) 0.0223(19) -0.0105(16) 0.0023(15) -0.0119(15)
C16 0.0222(17) 0.0197(16) 0.0257(18) -0.0118(14) -0.0037(14) -0.0052(13)
C17 0.0255(19) 0.0308(19) 0.039(2) -0.0206(17) -0.0090(16) -0.0035(15)
C18 0.0288(19) 0.0253(18) 0.036(2) -0.0197(17) -0.0070(16) -0.0014(15)
C19 0.045(2) 0.038(2) 0.035(2) -0.0185(19) 0.0022(18) -0.0249(19)
C20 0.0183(16) 0.0131(15) 0.0217(17) -0.0059(13) -0.0003(13) -0.0025(12)
C21 0.0169(16) 0.0157(15) 0.0208(17) -0.0086(13) -0.0020(13) -0.0016(12)
C22 0.0190(16) 0.0152(15) 0.0179(16) -0.0053(13) -0.0029(13) -0.0014(12)
C23 0.0217(17) 0.0147(15) 0.0186(17) -0.0056(13) 0.0004(13) -0.0047(13)
C24 0.0164(16) 0.0175(15) 0.0237(18) -0.0082(14) -0.0021(13) -0.0054(12)
C25 0.0173(16) 0.0163(15) 0.0218(17) -0.0092(13) -0.0013(13) -0.0014(12)
C26 0.0171(16) 0.0160(15) 0.0209(17) -0.0072(13) -0.0031(13) -0.0034(12)
C27 0.0162(16) 0.0163(15) 0.0242(18) -0.0055(14) -0.0043(13) -0.0024(12)
C28 0.0207(18) 0.0182(17) 0.043(2) -0.0132(16) -0.0056(16) -0.0043(13)
C29 0.0231(18) 0.0199(16) 0.0290(19) -0.0079(15) -0.0068(15) -0.0029(14)
C30 0.0200(17) 0.0227(17) 0.0283(19) -0.0072(15) 0.0004(14) -0.0045(14)
C31 0.0254(18) 0.0172(16) 0.0210(18) -0.0021(14) -0.0040(14) -0.0064(13)
C32 0.036(2) 0.0233(18) 0.0204(19) -0.0007(15) -0.0002(16) -0.0028(15)
C33 0.043(2) 0.0168(17) 0.033(2) -0.0036(16) 0.0042(18) -0.0039(16)
C34 0.040(2) 0.0258(19) 0.036(2) 0.0056(17) -0.0078(18) -0.0204(17)
C35 0.038(2) 0.0304(19) 0.0167(18) -0.0018(15) -0.0072(16) -0.0085(16)
C36 0.030(2) 0.038(2) 0.028(2) -0.0051(17) -0.0126(16) 0.0011(17)
C37 0.031(2) 0.053(3) 0.032(2) -0.003(2) -0.0113(18) -0.012(2)
C38 0.057(3) 0.041(2) 0.027(2) -0.0048(19) -0.009(2) -0.023(2)
C39 0.059(3) 0.037(2) 0.022(2) -0.0078(18) 0.0018(19) -0.015(2)
C40 0.036(2) 0.037(2) 0.023(2) -0.0103(17) 0.0031(16) -0.0104(17)
C41 0.048(3) 0.031(2) 0.039(2) -0.0101(19) -0.011(2) -0.0092(19)

loop_
_atom_type_symbol
_atom_type_description
_atom_type_scat_dispersion_real
_atom_type_scat_dispersion_imag
_atom_type_scat_source
C C 0.0033 0.0016 'International Tables Vol C Tables 4.2.6.8 and 6.1.1.4'
H H 0.0000 0.0000 'International Tables Vol C Tables 4.2.6.8 and 6.1.1.4'
N N 0.0061 0.0033 'International Tables Vol C Tables 4.2.6.8 and 6.1.1.4'
O O 0.0106 0.0060 'International Tables Vol C Tables 4.2.6.8 and 6.1.1.4'
Y Y -2.7962 3.5667 'International Tables Vol C Tables 4.2.6.8 and 6.1.1.4'

loop_
_geom_angle_atom_site_label_1
_geom_angle_atom_site_label_2
_geom_angle_atom_site_label_3
_geom_angle
_geom_angle_site_symmetry_1
_geom_angle_site_symmetry_3
_geom_angle_publ_flag
N1 Y1 Y1 166.02(6) . 2_656 ?
O1 Y1 Y1 109.06(6) . 2_656 ?
O1 Y1 N1 78.41(8) . . ?
O1 Y1 O3 108.73(8) . . ?
O1 Y1 O4 98.08(8) . 2_656 ?
O1 Y1 O4 113.45(8) . . ?
O2 Y1 Y1 108.77(6) . 2_656 ?
O2 Y1 N1 76.07(8) . . ?
O2 Y1 O1 119.00(9) . . ?
O2 Y1 O3 108.93(8) . . ?
O2 Y1 O4 87.67(8) . 2_656 ?
O2 Y1 O4 124.66(8) . . ?
O3 Y1 Y1 100.82(5) . 2_656 ?
O3 Y1 N1 65.29(8) . . ?
O4 Y1 Y1 34.44(5) 2_656 2_656 ?
O4 Y1 Y1 33.88(5) . 2_656 ?
O4 Y1 N1 132.57(8) . . ?
O4 Y1 N1 158.62(8) 2_656 . ?
O4 Y1 O3 67.50(7) . . ?
O4 Y1 O3 134.53(8) 2_656 . ?
O4 Y1 O4 68.33(9) 2_656 . ?
C1 N1 Y1 109.66(18) . . ?
C1 N1 C11 109.4(2) . . ?
C1 N1 C26 110.3(2) . . ?
C11 N1 Y1 108.07(17) . . ?
C26 N1 Y1 110.35(18) . . ?
C26 N1 C11 109.1(2) . . ?
C5 O1 Y1 138.38(19) . . ?
C20 O2 Y1 140.4(2) . . ?
C2 O3 Y1 126.44(18) . . ?
C2 O3 C3 114.2(2) . . ?
C3 O3 Y1 119.05(18) . . ?
Y1 O4 Y1 111.67(9) 2_656 . ?
C4 O4 Y1 118.20(18) . . ?
C4 O4 Y1 128.86(18) . 2_656 ?
N1 C1 H 109.2 . . ?
N1 C1 HA 109.2 . . ?
N1 C1 C2 112.2(3) . . ?
H C1 HA 107.9 . . ?
C2 C1 H 109.2 . . ?
C2 C1 HA 109.2 . . ?
O3 C2 C1 106.2(2) . . ?
O3 C2 HB 110.5 . . ?
O3 C2 HC 110.5 . . ?
C1 C2 HB 110.5 . . ?
C1 C2 HC 110.5 . . ?
HB C2 HC 108.7 . . ?
O3 C3 HD 110.7 . . ?
O3 C3 HE 110.7 . . ?
O3 C3 C4 105.1(3) . . ?
HD C3 HE 108.8 . . ?
C4 C3 HD 110.7 . . ?
C4 C3 HE 110.7 . . ?
O4 C4 C3 109.3(2) . . ?
O4 C4 HF 109.8 . . ?
O4 C4 HG 109.8 . . ?
C3 C4 HF 109.8 . . ?
C3 C4 HG 109.8 . . ?
HF C4 HG 108.3 . . ?
O1 C5 C6 122.9(3) . . ?
O1 C5 C10 118.3(3) . . ?
C10 C5 C6 118.8(3) . . ?
C5 C6 C12 121.7(3) . . ?
C7 C6 C5 117.4(3) . . ?
C7 C6 C12 121.0(3) . . ?
C6 C7 HH 117.8 . . ?
C6 C7 C8 124.3(3) . . ?
C8 C7 HH 117.8 . . ?
C7 C8 C16 120.1(3) . . ?
C9 C8 C7 116.8(3) . . ?
C9 C8 C16 123.0(3) . . ?
C8 C9 HI 119.2 . . ?
C8 C9 C10 121.7(3) . . ?
C10 C9 HI 119.2 . . ?
C5 C10 C11 119.3(3) . . ?
C9 C10 C5 120.8(3) . . ?
C9 C10 C11 119.9(3) . . ?
N1 C11 C10 114.9(3) . . ?
N1 C11 HJ 108.5 . . ?
N1 C11 HK 108.5 . . ?
C10 C11 HJ 108.5 . . ?
C10 C11 HK 108.5 . . ?
HJ C11 HK 107.5 . . ?
C6 C12 C13 109.1(3) . . ?
C6 C12 C15 112.8(3) . . ?
C14 C12 C6 109.9(3) . . ?
C14 C12 C13 109.8(3) . . ?
C14 C12 C15 107.4(3) . . ?
C15 C12 C13 107.8(3) . . ?
C12 C13 HL 109.5 . . ?
C12 C13 HM 109.5 . . ?
C12 C13 HN 109.5 . . ?
HL C13 HM 109.5 . . ?
HL C13 HN 109.5 . . ?
HM C13 HN 109.5 . . ?
C12 C14 HO 109.5 . . ?
C12 C14 HP 109.5 . . ?
C12 C14 HQ 109.5 . . ?
HO C14 HP 109.5 . . ?
HO C14 HQ 109.5 . . ?
HP C14 HQ 109.5 . . ?
C12 C15 HR 109.5 . . ?
C12 C15 HS 109.5 . . ?
C12 C15 HT 109.5 . . ?
HR C15 HS 109.5 . . ?
HR C15 HT 109.5 . . ?
HS C15 HT 109.5 . . ?
C17 C16 C8 108.7(3) . . ?
C18 C16 C8 110.2(3) . . ?
C18 C16 C17 109.0(3) . . ?
C19 C16 C8 111.6(3) . . ?
C19 C16 C17 108.5(3) . . ?
C19 C16 C18 108.8(3) . . ?
C16 C17 HU 109.5 . . ?
C16 C17 HV 109.5 . . ?
C16 C17 HW 109.5 . . ?
HU C17 HV 109.5 . . ?
HU C17 HW 109.5 . . ?
HV C17 HW 109.5 . . ?
C16 C18 HX 109.5 . . ?
C16 C18 HY 109.5 . . ?
C16 C18 HZ 109.5 . . ?
HX C18 HY 109.5 . . ?
HX C18 HZ 109.5 . . ?
HY C18 HZ 109.5 . . ?
C16 C19 H0AA 109.5 . . ?
C16 C19 H1AA 109.5 . . ?
C16 C19 H2AA 109.5 . . ?
H0AA C19 H1AA 109.5 . . ?
H0AA C19 H2AA 109.5 . . ?
H1AA C19 H2AA 109.5 . . ?
O2 C20 C21 122.4(3) . . ?
O2 C20 C25 119.1(3) . . ?
C25 C20 C21 118.5(3) . . ?
C20 C21 C27 120.7(3) . . ?
C22 C21 C20 118.5(3) . . ?
C22 C21 C27 120.7(3) . . ?
C21 C22 H3AA 118.3 . . ?
C21 C22 C23 123.3(3) . . ?
C23 C22 H3AA 118.3 . . ?
C22 C23 C31 120.1(3) . . ?
C24 C23 C22 116.9(3) . . ?
C24 C23 C31 123.0(3) . . ?
C23 C24 H4AA 119.1 . . ?
C23 C24 C25 121.8(3) . . ?
C25 C24 H4AA 119.1 . . ?
C20 C25 C26 119.7(3) . . ?
C24 C25 C20 120.8(3) . . ?
C24 C25 C26 119.5(3) . . ?
N1 C26 C25 113.5(3) . . ?
N1 C26 H5AA 108.9 . . ?
N1 C26 H6AA 108.9 . . ?
C25 C26 H5AA 108.9 . . ?
C25 C26 H6AA 108.9 . . ?
H5AA C26 H6AA 107.7 . . ?
C21 C27 C28 111.3(3) . . ?
C21 C27 C30 108.0(3) . . ?
C28 C27 C30 110.0(3) . . ?
C29 C27 C21 112.7(3) . . ?
C29 C27 C28 106.9(3) . . ?
C29 C27 C30 107.7(3) . . ?
C27 C28 H7AA 109.5 . . ?
C27 C28 H8AA 109.5 . . ?
C27 C28 H9AA 109.5 . . ?
H7AA C28 H8AA 109.5 . . ?
H7AA C28 H9AA 109.5 . . ?
H8AA C28 H9AA 109.5 . . ?
C27 C29 H0BA 109.5 . . ?
C27 C29 H1BA 109.5 . . ?
C27 C29 H2BA 109.5 . . ?
H0BA C29 H1BA 109.5 . . ?
H0BA C29 H2BA 109.5 . . ?
H1BA C29 H2BA 109.5 . . ?
C27 C30 H3BA 109.5 . . ?
C27 C30 H4BA 109.5 . . ?
C27 C30 H5BA 109.5 . . ?
H3BA C30 H4BA 109.5 . . ?
H3BA C30 H5BA 109.5 . . ?
H4BA C30 H5BA 109.5 . . ?
C23 C31 C33 110.0(3) . . ?
C32 C31 C23 109.4(3) . . ?
C32 C31 C33 108.7(3) . . ?
C34 C31 C23 111.8(3) . . ?
C34 C31 C32 108.5(3) . . ?
C34 C31 C33 108.4(3) . . ?
C31 C32 H6BA 109.5 . . ?
C31 C32 H7BA 109.5 . . ?
C31 C32 H8BA 109.5 . . ?
H6BA C32 H7BA 109.5 . . ?
H6BA C32 H8BA 109.5 . . ?
H7BA C32 H8BA 109.5 . . ?
C31 C33 H9BA 109.5 . . ?
C31 C33 H0CA 109.5 . . ?
C31 C33 H1CA 109.5 . . ?
H9BA C33 H0CA 109.5 . . ?
H9BA C33 H1CA 109.5 . . ?
H0CA C33 H1CA 109.5 . . ?
C31 C34 H2CA 109.5 . . ?
C31 C34 H3CA 109.5 . . ?
C31 C34 H4CA 109.5 . . ?
H2CA C34 H3CA 109.5 . . ?
H2CA C34 H4CA 109.5 . . ?
H3CA C34 H4CA 109.5 . . ?
C36 C35 C40 118.5(4) . . ?
C36 C35 C41 120.8(4) . . ?
C40 C35 C41 120.7(4) . . ?
C35 C36 H5CA 119.7 . . ?
C35 C36 C37 120.6(4) . . ?
C37 C36 H5CA 119.7 . . ?
C36 C37 H6CA 119.8 . . ?
C38 C37 C36 120.4(4) . . ?
C38 C37 H6CA 119.8 . . ?
C37 C38 H7CA 120.3 . . ?
C39 C38 C37 119.5(4) . . ?
C39 C38 H7CA 120.3 . . ?
C38 C39 H8CA 120.1 . . ?
C38 C39 C40 119.9(4) . . ?
C40 C39 H8CA 120.1 . . ?
C35 C40 C39 121.1(4) . . ?
C35 C40 H9CA 119.4 . . ?
C39 C40 H9CA 119.4 . . ?
C35 C41 H0DA 109.5 . . ?
C35 C41 H1DA 109.5 . . ?
C35 C41 H2DA 109.5 . . ?
H0DA C41 H1DA 109.5 . . ?
H0DA C41 H2DA 109.5 . . ?
H1DA C41 H2DA 109.5 . . ?
C43 C42 H42 120.0 . . ?
C43 C42 C47 120.0 . . ?
C47 C42 H42 120.0 . . ?
C42 C43 H43 120.0 . . ?
C44 C43 C42 120.0 . . ?
C44 C43 H43 120.0 . . ?
C43 C44 C45 120.0 . . ?
C43 C44 C48 119.9(7) . . ?
C45 C44 C48 120.1(7) . . ?
C44 C45 H45 120.0 . . ?
C44 C45 C46 120.0 . . ?
C46 C45 H45 120.0 . . ?
C45 C46 H46 120.0 . . ?
C47 C46 C45 120.0 . . ?
C47 C46 H46 120.0 . . ?
C42 C47 H47 120.0 . . ?
C46 C47 C42 120.0 . . ?
C46 C47 H47 120.0 . . ?
C44 C48 H48A 109.5 . . ?
C44 C48 H48B 109.5 . . ?
C44 C48 H48C 109.5 . . ?
H48A C48 H48B 109.5 . . ?
H48A C48 H48C 109.5 . . ?
H48B C48 H48C 109.5 . . ?

loop_
_geom_bond_atom_site_label_1
_geom_bond_atom_site_label_2
_geom_bond_distance
_geom_bond_site_symmetry_2
_geom_bond_publ_flag
Y1 Y1 3.7499(8) 2_656 ?
Y1 N1 2.562(3) . ?
Y1 O1 2.139(2) . ?
Y1 O2 2.137(2) . ?
Y1 O3 2.384(2) . ?
Y1 O4 2.250(2) 2_656 ?
Y1 O4 2.282(2) . ?
N1 C1 1.470(4) . ?
N1 C11 1.495(4) . ?
N1 C26 1.487(4) . ?
O1 C5 1.346(4) . ?
O2 C20 1.338(4) . ?
O3 C2 1.443(4) . ?
O3 C3 1.447(4) . ?
O4 Y1 2.250(2) 2_656 ?
O4 C4 1.409(4) . ?
C1 H 0.9900 . ?
C1 HA 0.9900 . ?
C1 C2 1.502(4) . ?
C2 HB 0.9900 . ?
C2 HC 0.9900 . ?
C3 HD 0.9900 . ?
C3 HE 0.9900 . ?
C3 C4 1.505(4) . ?
C4 HF 0.9900 . ?
C4 HG 0.9900 . ?
C5 C6 1.419(5) . ?
C5 C10 1.410(4) . ?
C6 C7 1.397(4) . ?
C6 C12 1.533(4) . ?
C7 HH 0.9500 . ?
C7 C8 1.397(5) . ?
C8 C9 1.382(5) . ?
C8 C16 1.545(4) . ?
C9 HI 0.9500 . ?
C9 C10 1.390(4) . ?
C10 C11 1.501(4) . ?
C11 HJ 0.9900 . ?
C11 HK 0.9900 . ?
C12 C13 1.534(5) . ?
C12 C14 1.526(5) . ?
C12 C15 1.533(5) . ?
C13 HL 0.9800 . ?
C13 HM 0.9800 . ?
C13 HN 0.9800 . ?
C14 HO 0.9800 . ?
C14 HP 0.9800 . ?
C14 HQ 0.9800 . ?
C15 HR 0.9800 . ?
C15 HS 0.9800 . ?
C15 HT 0.9800 . ?
C16 C17 1.536(5) . ?
C16 C18 1.532(5) . ?
C16 C19 1.523(5) . ?
C17 HU 0.9800 . ?
C17 HV 0.9800 . ?
C17 HW 0.9800 . ?
C18 HX 0.9800 . ?
C18 HY 0.9800 . ?
C18 HZ 0.9800 . ?
C19 H0AA 0.9800 . ?
C19 H1AA 0.9800 . ?
C19 H2AA 0.9800 . ?
C20 C21 1.419(4) . ?
C20 C25 1.404(4) . ?
C21 C22 1.394(4) . ?
C21 C27 1.535(4) . ?
C22 H3AA 0.9500 . ?
C22 C23 1.405(5) . ?
C23 C24 1.383(5) . ?
C23 C31 1.534(4) . ?
C24 H4AA 0.9500 . ?
C24 C25 1.394(4) . ?
C25 C26 1.501(4) . ?
C26 H5AA 0.9900 . ?
C26 H6AA 0.9900 . ?
C27 C28 1.538(4) . ?
C27 C29 1.533(4) . ?
C27 C30 1.541(5) . ?
C28 H7AA 0.9800 . ?
C28 H8AA 0.9800 . ?
C28 H9AA 0.9800 . ?
C29 H0BA 0.9800 . ?
C29 H1BA 0.9800 . ?
C29 H2BA 0.9800 . ?
C30 H3BA 0.9800 . ?
C30 H4BA 0.9800 . ?
C30 H5BA 0.9800 . ?
C31 C32 1.533(5) . ?
C31 C33 1.537(5) . ?
C31 C34 1.526(5) . ?
C32 H6BA 0.9800 . ?
C32 H7BA 0.9800 . ?
C32 H8BA 0.9800 . ?
C33 H9BA 0.9800 . ?
C33 H0CA 0.9800 . ?
C33 H1CA 0.9800 . ?
C34 H2CA 0.9800 . ?
C34 H3CA 0.9800 . ?
C34 H4CA 0.9800 . ?
C35 C36 1.384(5) . ?
C35 C40 1.386(5) . ?
C35 C41 1.504(5) . ?
C36 H5CA 0.9500 . ?
C36 C37 1.386(6) . ?
C37 H6CA 0.9500 . ?
C37 C38 1.384(6) . ?
C38 H7CA 0.9500 . ?
C38 C39 1.379(6) . ?
C39 H8CA 0.9500 . ?
C39 C40 1.388(6) . ?
C40 H9CA 0.9500 . ?
C41 H0DA 0.9800 . ?
C41 H1DA 0.9800 . ?
C41 H2DA 0.9800 . ?
C42 H42 0.9500 . ?
C42 C43 1.3900 . ?
C42 C47 1.3900 . ?
C43 H43 0.9500 . ?
C43 C44 1.3900 . ?
C44 C45 1.3900 . ?
C44 C48 1.448(11) . ?
C45 H45 0.9500 . ?
C45 C46 1.3900 . ?
C46 H46 0.9500 . ?
C46 C47 1.3900 . ?
C47 H47 0.9500 . ?
C48 H48A 0.9800 . ?
C48 H48B 0.9800 . ?
C48 H48C 0.9800 . ?
